data_4324432
loop_
_publ_author_name
'Mari S. Rosen'
'Alexander M. Spokoyny'
'Charles W. Machan'
'Charlotte Stern'
'Amy Sarjeant'
'Chad A. Mirkin'

_publ_section_title
;
 Chelating Effect as a Driving Force for the Selective Formation of
 Heteroligated Pt(II) Complexes with Bidentate Phosphino-Chalcoether
 Ligands
;
_journal_name_full 'Inorganic Chemistry'
_journal_page_first 1411
_journal_page_last 1419
_journal_paper_doi 10.1021/ic101973s
_journal_volume 50
_journal_year 2011
_chemical_formula_sum 'C15 H17 Cl2 P Pt S'
_chemical_formula_weight 526.31
_chemical_name_systematic
; 
 ? 
;
_space_group_IT_number 2
_symmetry_cell_setting triclinic
_symmetry_space_group_name_Hall '-P 1'
_symmetry_space_group_name_H-M 'P -1'
_atom_sites_solution_hydrogens geom
_atom_sites_solution_primary direct
_atom_sites_solution_secondary difmap
_audit_creation_method SHELXL-97
_cell_angle_alpha 87.6530(10)
_cell_angle_beta 86.3960(10)
_cell_angle_gamma 66.9710(10)
_cell_formula_units_Z 4
_cell_length_a 10.9833(2)
_cell_length_b 13.5934(2)
_cell_length_c 14.1632(2)
_cell_measurement_reflns_used 9874
_cell_measurement_temperature 100(2)
_cell_measurement_theta_max 32.75
_cell_measurement_theta_min 1.44
_cell_volume 1941.90(6)
_computing_cell_refinement 'SAINT V7.23A (Bruker, 2005)'
_computing_data_collection 'APEX2 V2.1-4 (Bruker, 2007)'
_computing_data_reduction 'Bruker SAINT'
_computing_molecular_graphics 'Bruker SHELXTL'
_computing_publication_material 'Bruker SHELXTL'
_computing_structure_refinement 'SHELXL-97 (Sheldrick, 1997)'
_computing_structure_solution 'SHELXS-97 (Sheldrick, 1990)'
_diffrn_ambient_temperature 100(2)
_diffrn_measured_fraction_theta_full 0.988
_diffrn_measured_fraction_theta_max 0.988
_diffrn_measurement_device_type 'CCD area detector'
_diffrn_measurement_method 'phi and omega scans'
_diffrn_radiation_monochromator graphite
_diffrn_radiation_source 'fine-focus sealed tube'
_diffrn_radiation_type MoK\a
_diffrn_radiation_wavelength 0.71073
_diffrn_reflns_av_R_equivalents 0.0416
_diffrn_reflns_av_sigmaI/netI 0.0443
_diffrn_reflns_limit_h_max 16
_diffrn_reflns_limit_h_min -16
_diffrn_reflns_limit_k_max 20
_diffrn_reflns_limit_k_min -20
_diffrn_reflns_limit_l_max 21
_diffrn_reflns_limit_l_min -20
_diffrn_reflns_number 49701
_diffrn_reflns_theta_full 32.75
_diffrn_reflns_theta_max 32.75
_diffrn_reflns_theta_min 1.44
_exptl_absorpt_coefficient_mu 7.679
_exptl_absorpt_correction_T_max 0.4025
_exptl_absorpt_correction_T_min 0.1153
_exptl_absorpt_correction_type numerical
_exptl_absorpt_process_details face-indexed
_exptl_crystal_colour colourless
_exptl_crystal_density_diffrn 1.800
_exptl_crystal_description prism
_exptl_crystal_F_000 1000
_exptl_crystal_size_max 0.648
_exptl_crystal_size_mid 0.196
_exptl_crystal_size_min 0.129
_platon_squeeze_details
;
;
_refine_diff_density_max 3.170
_refine_diff_density_min -7.225
_refine_diff_density_rms 0.216
_refine_ls_extinction_method none
_refine_ls_goodness_of_fit_ref 1.162
_refine_ls_hydrogen_treatment constr
_refine_ls_matrix_type full
_refine_ls_number_parameters 418
_refine_ls_number_reflns 14169
_refine_ls_number_restraints 192
_refine_ls_restrained_S_all 1.155
_refine_ls_R_factor_all 0.0586
_refine_ls_R_factor_gt 0.0425
_refine_ls_shift/su_max 0.001
_refine_ls_shift/su_mean 0.000
_refine_ls_structure_factor_coef Fsqd
_refine_ls_weighting_details 'calc w=1/[\s^2^(Fo^2^)+(0.0592P)^2^+1.5965P] where P=(Fo^2^+2Fc^2^)/3'
_refine_ls_weighting_scheme calc
_refine_ls_wR_factor_gt 0.1140
_refine_ls_wR_factor_ref 0.1215
_reflns_number_gt 10842
_reflns_number_total 14169
_reflns_threshold_expression >2sigma(I)
_cod_data_source_file ic101973s_si_002_4.cif
_cod_data_source_block 14_SMeCl2
_cod_original_cell_volume 1941.90(5)
_cod_database_code 4324432

loop_
_symmetry_equiv_pos_as_xyz
'x, y, z'
'-x, -y, -z'

loop_
_atom_site_label
_atom_site_type_symbol
_atom_site_fract_x
_atom_site_fract_y
_atom_site_fract_z
_atom_site_U_iso_or_equiv
_atom_site_adp_type
_atom_site_occupancy
_atom_site_symmetry_multiplicity
_atom_site_calc_flag
_atom_site_refinement_flags
_atom_site_disorder_assembly
_atom_site_disorder_group
Cl1 Cl 1.07022(13) 0.79399(10) 0.07774(8) 0.0314(2) Uani 1 1 d . . .
Cl2 Cl 0.95508(11) 0.59623(9) 0.09613(7) 0.0261(2) Uani 1 1 d . . .
Cl3 Cl 0.40823(18) 0.08494(10) 0.40022(9) 0.0496(4) Uani 1 1 d . . .
Cl4 Cl 0.1091(2) 0.07037(12) 0.41497(10) 0.0565(5) Uani 1 1 d . . .
P1 P 0.31096(17) 0.23259(11) 0.20704(10) 0.0390(3) Uani 1 1 d . . .
P6 P 0.78292(13) 0.71556(10) 0.28486(9) 0.0282(2) Uani 1 1 d . . .
Pt1 Pt 0.926771(17) 0.744766(13) 0.183872(11) 0.02323(5) Uani 1 1 d . . .
Pt2 Pt 0.22246(2) 0.149924(14) 0.310141(13) 0.03882(7) Uani 1 1 d . A .
S1 S 0.90780(13) 0.88676(10) 0.27036(8) 0.0293(2) Uani 1 1 d . . .
S2 S 0.04053(15) 0.20521(10) 0.22349(9) 0.0368(3) Uani 1 1 d . . .
C1 C 0.7727(5) 0.9022(4) 0.3563(3) 0.0316(10) Uani 1 1 d . . .
H1A H 0.7823 0.9399 0.4120 0.038 Uiso 1 1 calc R . .
H1B H 0.6878 0.9469 0.3282 0.038 Uiso 1 1 calc R . .
C2 C 0.7690(5) 0.7957(4) 0.3883(3) 0.0328(10) Uani 1 1 d . . .
H2A H 0.6848 0.8074 0.4249 0.039 Uiso 1 1 calc R . .
H2B H 0.8430 0.7576 0.4298 0.039 Uiso 1 1 calc R . .
C3 C 1.0502(6) 0.8338(5) 0.3439(4) 0.0385(12) Uani 1 1 d . . .
H3A H 1.0474 0.8890 0.3874 0.058 Uiso 1 1 calc R . .
H3B H 1.1319 0.8123 0.3036 0.058 Uiso 1 1 calc R . .
H3C H 1.0479 0.7716 0.3803 0.058 Uiso 1 1 calc R . .
C4 C 0.8252(7) 0.5811(4) 0.3315(4) 0.0483(16) Uani 1 1 d . . .
C5 C 0.9523(8) 0.5212(5) 0.3544(4) 0.0536(18) Uani 1 1 d . . .
H5 H 1.0184 0.5496 0.3431 0.064 Uiso 1 1 calc R . .
C6 C 0.9869(11) 0.4173(5) 0.3946(5) 0.071(3) Uani 1 1 d . . .
H6 H 1.0752 0.3762 0.4114 0.085 Uiso 1 1 calc R . .
C7 C 0.8891(14) 0.3772(6) 0.4089(7) 0.114(5) Uani 1 1 d . . .
H7 H 0.9101 0.3089 0.4385 0.137 Uiso 1 1 calc R . .
C8 C 0.7559(14) 0.4363(7) 0.3798(12) 0.142(7) Uani 1 1 d . . .
H8 H 0.6905 0.4066 0.3846 0.170 Uiso 1 1 calc R . .
C9 C 0.7290(11) 0.5386(7) 0.3448(11) 0.134(6) Uani 1 1 d . . .
H9 H 0.6409 0.5818 0.3290 0.160 Uiso 1 1 calc R . .
C10 C 0.6213(5) 0.7582(4) 0.2393(4) 0.0304(10) Uani 1 1 d . . .
C11 C 0.5081(5) 0.8293(4) 0.2858(4) 0.0317(10) Uani 1 1 d . . .
H11 H 0.5146 0.8590 0.3439 0.038 Uiso 1 1 calc R . .
C12 C 0.3845(6) 0.8575(5) 0.2474(4) 0.0397(12) Uani 1 1 d . . .
H12 H 0.3074 0.9055 0.2803 0.048 Uiso 1 1 calc R . .
C13 C 0.3728(6) 0.8169(6) 0.1628(6) 0.0543(18) Uani 1 1 d . . .
H13 H 0.2882 0.8362 0.1377 0.065 Uiso 1 1 calc R . .
C14 C 0.4840(8) 0.7482(8) 0.1146(6) 0.073(3) Uani 1 1 d . . .
H14 H 0.4769 0.7220 0.0549 0.088 Uiso 1 1 calc R . .
C15 C 0.6073(6) 0.7169(6) 0.1535(5) 0.0555(19) Uani 1 1 d . . .
H15 H 0.6833 0.6667 0.1212 0.067 Uiso 1 1 calc R . .
C16 C 0.0668(6) 0.2960(4) 0.1339(4) 0.0387(13) Uani 1 1 d . A .
H16A H 0.0152 0.2986 0.0783 0.046 Uiso 1 1 calc R . .
H16B H 0.0343 0.3689 0.1597 0.046 Uiso 1 1 calc R . .
C17 C 0.2105(6) 0.2612(5) 0.1033(4) 0.0391(12) Uani 1 1 d . A .
H17A H 0.2241 0.3183 0.0640 0.047 Uiso 1 1 calc R . .
H17B H 0.2382 0.1963 0.0645 0.047 Uiso 1 1 calc R . .
C18 C 0.0646(6) 0.0904(5) 0.1539(4) 0.0390(12) Uani 1 1 d . A .
H18A H 0.0003 0.1113 0.1044 0.058 Uiso 1 1 calc R . .
H18B H 0.0521 0.0349 0.1948 0.058 Uiso 1 1 calc R . .
H18C H 0.1546 0.0628 0.1246 0.058 Uiso 1 1 calc R . .
C19 C 0.4771(7) 0.1604(4) 0.1624(4) 0.0427(14) Uani 1 1 d . A .
C20 C 0.5190(7) 0.0516(5) 0.1387(4) 0.0441(14) Uani 1 1 d . . .
H20 H 0.4599 0.0162 0.1502 0.053 Uiso 1 1 calc R A .
C21 C 0.6440(7) -0.0039(5) 0.0992(4) 0.0491(16) Uani 1 1 d . A .
H21 H 0.6704 -0.0767 0.0831 0.059 Uiso 1 1 calc R . .
C22 C 0.7302(8) 0.0459(6) 0.0832(5) 0.0578(18) Uani 1 1 d . . .
H22 H 0.8166 0.0070 0.0564 0.069 Uiso 1 1 calc R A .
C23 C 0.6935(8) 0.1516(7) 0.1053(8) 0.081(3) Uani 1 1 d . A .
H23 H 0.7549 0.1849 0.0946 0.097 Uiso 1 1 calc R . .
C24 C 0.5658(8) 0.2101(6) 0.1434(8) 0.072(3) Uani 1 1 d . . .
H24 H 0.5394 0.2838 0.1564 0.086 Uiso 1 1 calc R A .
C25 C 0.325(2) 0.3579(19) 0.2364(18) 0.038(4) Uani 0.50(2) 1 d PU A 1
C26 C 0.289(3) 0.444(2) 0.1711(18) 0.053(5) Uani 0.50(2) 1 d PU A 1
H26 H 0.2670 0.4376 0.1083 0.063 Uiso 0.50(2) 1 calc PR A 1
C27 C 0.2879(15) 0.5418(14) 0.2076(18) 0.052(4) Uani 0.50(2) 1 d PU A 1
H27 H 0.2523 0.6052 0.1701 0.062 Uiso 0.50(2) 1 calc PR A 1
C28 C 0.3354(17) 0.5483(11) 0.2926(17) 0.056(4) Uani 0.50(2) 1 d PU A 1
H28 H 0.3408 0.6130 0.3106 0.067 Uiso 0.50(2) 1 calc PR A 1
C29 C 0.377(2) 0.4577(11) 0.3541(15) 0.063(4) Uani 0.50(2) 1 d PU A 1
H29 H 0.4051 0.4614 0.4153 0.075 Uiso 0.50(2) 1 calc PR A 1
C30 C 0.3743(19) 0.3654(10) 0.3228(12) 0.047(4) Uani 0.50(2) 1 d PU A 1
H30 H 0.4081 0.3030 0.3616 0.056 Uiso 0.50(2) 1 calc PR A 1
C25A C 0.289(2) 0.3600(16) 0.2575(14) 0.031(4) Uani 0.50(2) 1 d PU A 2
C26A C 0.262(2) 0.4511(15) 0.2006(12) 0.035(4) Uani 0.50(2) 1 d PU A 2
H26A H 0.2528 0.4495 0.1344 0.042 Uiso 0.50(2) 1 calc PR A 2
C27A C 0.248(2) 0.5451(15) 0.2448(15) 0.055(5) Uani 0.50(2) 1 d PU A 2
H27A H 0.2158 0.6099 0.2089 0.066 Uiso 0.50(2) 1 calc PR A 2
C28A C 0.278(2) 0.5499(13) 0.3361(16) 0.067(5) Uani 0.50(2) 1 d PU A 2
H28A H 0.2822 0.6123 0.3605 0.080 Uiso 0.50(2) 1 calc PR A 2
C29A C 0.301(2) 0.4557(12) 0.3925(14) 0.065(5) Uani 0.50(2) 1 d PU A 2
H29A H 0.3086 0.4583 0.4587 0.078 Uiso 0.50(2) 1 calc PR A 2
C30A C 0.3127(19) 0.3631(11) 0.3543(12) 0.046(4) Uani 0.50(2) 1 d PU A 2
H30A H 0.3370 0.2998 0.3923 0.056 Uiso 0.50(2) 1 calc PR A 2

loop_
_atom_site_aniso_label
_atom_site_aniso_U_11
_atom_site_aniso_U_22
_atom_site_aniso_U_33
_atom_site_aniso_U_23
_atom_site_aniso_U_13
_atom_site_aniso_U_12
Cl1 0.0322(6) 0.0395(6) 0.0287(5) 0.0045(4) -0.0052(4) -0.0204(5)
Cl2 0.0285(5) 0.0245(5) 0.0242(5) 0.0012(3) -0.0030(4) -0.0091(4)
Cl3 0.0740(10) 0.0261(6) 0.0315(6) -0.0051(4) -0.0296(6) 0.0035(6)
Cl4 0.1104(15) 0.0327(7) 0.0267(6) 0.0063(5) -0.0236(7) -0.0259(8)
P1 0.0521(9) 0.0223(6) 0.0381(7) 0.0023(5) -0.0264(6) -0.0065(6)
P6 0.0314(6) 0.0214(5) 0.0282(6) 0.0036(4) 0.0023(5) -0.0074(5)
Pt1 0.02647(9) 0.02281(9) 0.02011(8) 0.00424(5) -0.00610(6) -0.00902(7)
Pt2 0.06457(16) 0.01884(9) 0.02357(9) -0.00115(6) -0.02057(9) -0.00322(9)
S1 0.0369(7) 0.0271(5) 0.0257(5) 0.0029(4) -0.0070(4) -0.0140(5)
S2 0.0512(8) 0.0271(6) 0.0240(5) 0.0023(4) -0.0099(5) -0.0055(6)
C1 0.037(3) 0.032(2) 0.024(2) -0.0036(17) -0.0047(18) -0.011(2)
C2 0.033(3) 0.033(3) 0.026(2) 0.0033(17) -0.0003(18) -0.006(2)
C3 0.042(3) 0.046(3) 0.035(3) 0.002(2) -0.012(2) -0.024(3)
C4 0.062(4) 0.024(2) 0.043(3) 0.006(2) 0.023(3) -0.005(3)
C5 0.089(5) 0.030(3) 0.033(3) 0.003(2) -0.024(3) -0.011(3)
C6 0.129(8) 0.029(3) 0.032(3) -0.001(2) -0.026(4) -0.003(4)
C7 0.188(12) 0.025(3) 0.080(6) 0.014(3) 0.082(7) -0.003(5)
C8 0.128(10) 0.033(4) 0.226(16) 0.033(7) 0.091(10) -0.007(6)
C9 0.078(7) 0.034(4) 0.252(16) 0.054(7) 0.074(8) 0.000(4)
C10 0.029(2) 0.022(2) 0.042(3) -0.0076(18) 0.0031(19) -0.0122(19)
C11 0.038(3) 0.020(2) 0.039(3) -0.0054(17) 0.004(2) -0.013(2)
C12 0.031(3) 0.034(3) 0.055(3) -0.007(2) 0.009(2) -0.014(2)
C13 0.030(3) 0.060(4) 0.079(5) -0.025(3) -0.002(3) -0.022(3)
C14 0.043(4) 0.100(7) 0.080(6) -0.053(5) 0.003(4) -0.028(4)
C15 0.032(3) 0.064(4) 0.069(4) -0.039(3) 0.006(3) -0.015(3)
C16 0.055(3) 0.030(2) 0.029(2) 0.0078(18) -0.021(2) -0.012(2)
C17 0.053(3) 0.038(3) 0.031(2) 0.011(2) -0.020(2) -0.022(3)
C18 0.051(3) 0.036(3) 0.032(3) 0.001(2) -0.017(2) -0.018(3)
C19 0.051(4) 0.028(3) 0.046(3) 0.009(2) -0.025(3) -0.011(2)
C20 0.062(4) 0.035(3) 0.036(3) 0.001(2) -0.002(3) -0.019(3)
C21 0.061(4) 0.037(3) 0.036(3) 0.000(2) -0.004(3) -0.005(3)
C22 0.055(4) 0.057(4) 0.052(4) 0.006(3) -0.022(3) -0.008(3)
C23 0.043(4) 0.058(5) 0.142(9) -0.012(5) -0.021(5) -0.017(4)
C24 0.043(4) 0.037(4) 0.136(8) -0.012(4) -0.027(4) -0.012(3)
C25 0.023(8) 0.022(5) 0.066(10) -0.005(6) -0.011(6) -0.002(6)
C26 0.043(10) 0.035(7) 0.081(10) 0.004(7) -0.022(9) -0.014(7)
C27 0.020(6) 0.023(5) 0.108(11) 0.007(7) -0.018(7) -0.001(5)
C28 0.039(8) 0.019(5) 0.105(11) -0.011(6) -0.017(7) -0.002(5)
C29 0.067(10) 0.026(5) 0.089(10) -0.017(5) -0.021(8) -0.007(6)
C30 0.053(9) 0.018(4) 0.059(8) -0.008(5) -0.009(6) -0.001(5)
C25A 0.030(9) 0.015(4) 0.041(7) -0.008(4) -0.014(6) 0.003(6)
C26A 0.032(8) 0.020(5) 0.049(7) 0.000(5) -0.021(6) -0.002(5)
C27A 0.054(11) 0.023(5) 0.077(9) -0.005(6) -0.023(8) 0.000(7)
C28A 0.074(12) 0.029(5) 0.085(10) -0.014(6) -0.034(9) 0.000(7)
C29A 0.091(12) 0.035(6) 0.063(8) -0.021(5) -0.032(8) -0.011(8)
C30A 0.057(9) 0.025(5) 0.049(7) -0.015(4) -0.018(6) -0.003(6)

loop_
_atom_type_symbol
_atom_type_description
_atom_type_scat_dispersion_real
_atom_type_scat_dispersion_imag
_atom_type_scat_source
C C 0.0033 0.0016 'International Tables Vol C Tables 4.2.6.8 and 6.1.1.4'
H H 0.0000 0.0000 'International Tables Vol C Tables 4.2.6.8 and 6.1.1.4'
P P 0.1023 0.0942 'International Tables Vol C Tables 4.2.6.8 and 6.1.1.4'
S S 0.1246 0.1234 'International Tables Vol C Tables 4.2.6.8 and 6.1.1.4'
Cl Cl 0.1484 0.1585 'International Tables Vol C Tables 4.2.6.8 and 6.1.1.4'
Pt Pt -1.7033 8.3905 'International Tables Vol C Tables 4.2.6.8 and 6.1.1.4'

loop_
_geom_angle_atom_site_label_1
_geom_angle_atom_site_label_2
_geom_angle_atom_site_label_3
_geom_angle
C19 P1 C25A 112.6(7)
C19 P1 C17 104.9(3)
C25A P1 C17 107.7(7)
C19 P1 C25 99.2(6)
C25A P1 C25 14.9(8)
C17 P1 C25 106.8(8)
C19 P1 Pt2 117.87(19)
C25A P1 Pt2 107.5(6)
C17 P1 Pt2 105.7(2)
C25 P1 Pt2 121.1(7)
C10 P6 C4 107.3(3)
C10 P6 C2 107.5(2)
C4 P6 C2 104.6(3)
C10 P6 Pt1 112.59(18)
C4 P6 Pt1 117.7(2)
C2 P6 Pt1 106.41(19)
P6 Pt1 S1 88.77(5)
P6 Pt1 Cl2 92.40(4)
S1 Pt1 Cl2 177.75(4)
P6 Pt1 Cl1 174.50(5)
S1 Pt1 Cl1 86.66(5)
Cl2 Pt1 Cl1 92.27(4)
P1 Pt2 S2 88.76(5)
P1 Pt2 Cl3 93.45(6)
S2 Pt2 Cl3 177.12(5)
P1 Pt2 Cl4 174.89(6)
S2 Pt2 Cl4 86.34(6)
Cl3 Pt2 Cl4 91.50(6)
C1 S1 C3 101.6(3)
C1 S1 Pt1 104.80(17)
C3 S1 Pt1 103.4(2)
C18 S2 C16 101.5(3)
C18 S2 Pt2 103.58(19)
C16 S2 Pt2 105.0(2)
C2 C1 S1 112.1(4)
C2 C1 H1A 109.2
S1 C1 H1A 109.2
C2 C1 H1B 109.2
S1 C1 H1B 109.2
H1A C1 H1B 107.9
C1 C2 P6 109.3(3)
C1 C2 H2A 109.8
P6 C2 H2A 109.8
C1 C2 H2B 109.8
P6 C2 H2B 109.8
H2A C2 H2B 108.3
S1 C3 H3A 109.5
S1 C3 H3B 109.5
H3A C3 H3B 109.5
S1 C3 H3C 109.5
H3A C3 H3C 109.5
H3B C3 H3C 109.5
C5 C4 C9 119.8(6)
C5 C4 P6 119.8(6)
C9 C4 P6 120.4(6)
C4 C5 C6 121.0(8)
C4 C5 H5 119.5
C6 C5 H5 119.5
C7 C6 C5 118.4(8)
C7 C6 H6 120.8
C5 C6 H6 120.8
C6 C7 C8 121.6(7)
C6 C7 H7 119.2
C8 C7 H7 119.2
C9 C8 C7 116.2(12)
C9 C8 H8 121.9
C7 C8 H8 121.9
C8 C9 C4 122.8(11)
C8 C9 H9 118.6
C4 C9 H9 118.6
C11 C10 C15 118.0(5)
C11 C10 P6 123.0(4)
C15 C10 P6 118.9(4)
C10 C11 C12 120.2(5)
C10 C11 H11 119.9
C12 C11 H11 119.9
C13 C12 C11 121.0(5)
C13 C12 H12 119.5
C11 C12 H12 119.5
C14 C13 C12 119.7(6)
C14 C13 H13 120.1
C12 C13 H13 120.1
C13 C14 C15 119.9(7)
C13 C14 H14 120.1
C15 C14 H14 120.1
C14 C15 C10 121.1(6)
C14 C15 H15 119.4
C10 C15 H15 119.4
C17 C16 S2 111.4(4)
C17 C16 H16A 109.3
S2 C16 H16A 109.3
C17 C16 H16B 109.3
S2 C16 H16B 109.3
H16A C16 H16B 108.0
C16 C17 P1 110.0(4)
C16 C17 H17A 109.7
P1 C17 H17A 109.7
C16 C17 H17B 109.7
P1 C17 H17B 109.7
H17A C17 H17B 108.2
S2 C18 H18A 109.5
S2 C18 H18B 109.5
H18A C18 H18B 109.5
S2 C18 H18C 109.5
H18A C18 H18C 109.5
H18B C18 H18C 109.5
C24 C19 C20 117.9(7)
C24 C19 P1 121.8(5)
C20 C19 P1 120.1(5)
C21 C20 C19 121.0(6)
C21 C20 H20 119.5
C19 C20 H20 119.5
C22 C21 C20 120.0(6)
C22 C21 H21 120.0
C20 C21 H21 120.0
C21 C22 C23 120.9(8)
C21 C22 H22 119.6
C23 C22 H22 119.6
C22 C23 C24 120.0(8)
C22 C23 H23 120.0
C24 C23 H23 120.0
C19 C24 C23 120.1(7)
C19 C24 H24 119.9
C23 C24 H24 119.9
C30 C25 C26 121(2)
C30 C25 P1 119.2(16)
C26 C25 P1 119.9(19)
C25 C26 C27 114(2)
C25 C26 H26 122.9
C27 C26 H26 122.9
C28 C27 C26 123.6(16)
C28 C27 H27 118.2
C26 C27 H27 118.2
C27 C28 C29 119.4(14)
C27 C28 H28 120.3
C29 C28 H28 120.3
C30 C29 C28 117.9(16)
C30 C29 H29 121.0
C28 C29 H29 121.0
C29 C30 C25 123.2(16)
C29 C30 H30 118.4
C25 C30 H30 118.4
C26A C25A C30A 119.8(17)
C26A C25A P1 120.9(14)
C30A C25A P1 119.0(14)
C25A C26A C27A 117.2(15)
C25A C26A H26A 121.4
C27A C26A H26A 121.4
C28A C27A C26A 124.3(16)
C28A C27A H27A 117.8
C26A C27A H27A 117.8
C27A C28A C29A 115.9(15)
C27A C28A H28A 122.0
C29A C28A H28A 122.0
C30A C29A C28A 121.6(15)
C30A C29A H29A 119.2
C28A C29A H29A 119.2
C29A C30A C25A 120.1(15)
C29A C30A H30A 119.9
C25A C30A H30A 119.9

loop_
_geom_bond_atom_site_label_1
_geom_bond_atom_site_label_2
_geom_bond_distance
Cl1 Pt1 2.3736(12)
Cl2 Pt1 2.3203(11)
Cl3 Pt2 2.3230(14)
Cl4 Pt2 2.3694(19)
P1 C19 1.788(7)
P1 C25A 1.82(2)
P1 C17 1.830(5)
P1 C25 1.83(2)
P1 Pt2 2.2094(17)
P6 C10 1.793(6)
P6 C4 1.808(5)
P6 C2 1.825(5)
P6 Pt1 2.2045(13)
Pt1 S1 2.2619(12)
Pt2 S2 2.2631(14)
S1 C1 1.810(6)
S1 C3 1.820(6)
S2 C18 1.802(6)
S2 C16 1.823(6)
C1 C2 1.515(7)
C1 H1A 0.9900
C1 H1B 0.9900
C2 H2A 0.9900
C2 H2B 0.9900
C3 H3A 0.9800
C3 H3B 0.9800
C3 H3C 0.9800
C4 C5 1.364(10)
C4 C9 1.389(13)
C5 C6 1.416(9)
C5 H5 0.9500
C6 C7 1.385(16)
C6 H6 0.9500
C7 C8 1.44(2)
C7 H7 0.9500
C8 C9 1.381(11)
C8 H8 0.9500
C9 H9 0.9500
C10 C11 1.386(7)
C10 C15 1.401(8)
C11 C12 1.399(8)
C11 H11 0.9500
C12 C13 1.374(9)
C12 H12 0.9500
C13 C14 1.372(10)
C13 H13 0.9500
C14 C15 1.394(10)
C14 H14 0.9500
C15 H15 0.9500
C16 C17 1.499(9)
C16 H16A 0.9900
C16 H16B 0.9900
C17 H17A 0.9900
C17 H17B 0.9900
C18 H18A 0.9800
C18 H18B 0.9800
C18 H18C 0.9800
C19 C24 1.395(11)
C19 C20 1.414(8)
C20 C21 1.377(10)
C20 H20 0.9500
C21 C22 1.366(11)
C21 H21 0.9500
C22 C23 1.377(12)
C22 H22 0.9500
C23 C24 1.399(13)
C23 H23 0.9500
C24 H24 0.9500
C25 C30 1.39(3)
C25 C26 1.40(3)
C26 C27 1.45(3)
C26 H26 0.9500
C27 C28 1.36(3)
C27 H27 0.9500
C28 C29 1.42(2)
C28 H28 0.9500
C29 C30 1.357(19)
C29 H29 0.9500
C30 H30 0.9500
C25A C26A 1.39(2)
C25A C30A 1.42(2)
C26A C27A 1.40(2)
C26A H26A 0.9500
C27A C28A 1.36(2)
C27A H27A 0.9500
C28A C29A 1.42(3)
C28A H28A 0.9500
C29A C30A 1.347(18)
C29A H29A 0.9500
C30A H30A 0.9500

loop_
_platon_squeeze_void_nr
_platon_squeeze_void_average_x
_platon_squeeze_void_average_y
_platon_squeeze_void_average_z
_platon_squeeze_void_volume
_platon_squeeze_void_count_electrons
_platon_squeeze_void_content
1 0.500 0.500 0.999 338 165 ' '
